data_1568834
loop_
_publ_author_name
'Mikherdov, Alexander S.'
'Jin, Mingoo'
'Ito, Hajime'

_publ_section_title
;
 Exploring Au(i) involving halogen bonding with N-heterocyclic carbene
 Au(i) aryl complexes in crystalline media
;
_journal_issue 17
_journal_name_full 'Chemical Science'
_journal_page_first 4485
_journal_page_last 4494
_journal_paper_doi 10.1039/D3SC00373F
_journal_volume 14
_journal_year 2023
_chemical_formula_moiety 'C33 H43 Au N2, C H2 Cl2'
_chemical_formula_sum 'C34 H45 Au Cl2 N2'
_chemical_formula_weight 749.621
_space_group_crystal_system monoclinic
_space_group_IT_number 14
_space_group_name_Hall '-P 2yn'
_space_group_name_H-M_alt 'P 1 21/n 1'
_symmetry_Int_Tables_number 14
_atom_sites_solution_primary iterative
_audit_creation_date 2022-03-24
_audit_creation_method
;
Olex2 1.5-alpha
(compiled 2022.03.08 svn.r54f81f84 for OlexSys, GUI svn.r6487)
;
_audit_update_record
;
2022-11-11 deposited with the CCDC.	2023-04-10 downloaded from the CCDC.
;
_cell_angle_alpha 90
_cell_angle_beta 94.072(2)
_cell_angle_gamma 90
_cell_formula_units_Z 4
_cell_length_a 10.9926(2)
_cell_length_b 16.4651(3)
_cell_length_c 18.3046(3)
_cell_measurement_reflns_used 10177
_cell_measurement_temperature 123
_cell_measurement_theta_max 75.3160
_cell_measurement_theta_min 3.5980
_cell_volume 3304.66(10)
_computing_cell_refinement 'CrysAlisPro 1.171.40.69a (Rigaku OD, 2020)'
_computing_data_collection 'CrysAlisPro 1.171.40.69a (Rigaku OD, 2020)'
_computing_data_reduction 'CrysAlisPro 1.171.40.69a (Rigaku OD, 2020)'
_computing_molecular_graphics 'Olex2 1.5-alpha (Dolomanov et al., 2009)'
_computing_publication_material 'Olex2 1.5-alpha (Dolomanov et al., 2009)'
_computing_structure_refinement 'olex2.refine 1.5-alpha (Bourhis et al., 2015)'
_computing_structure_solution 'olex2.solve 1.5-alpha (Bourhis et al., 2015)'
_diffrn_ambient_temperature 123
_diffrn_detector 'Hybrid Pixel Array Detector'
_diffrn_detector_area_resol_mean 10.0000
_diffrn_detector_type HyPix
_diffrn_measured_fraction_theta_full 0.9988
_diffrn_measured_fraction_theta_max 0.9602
_diffrn_measurement_details
;
List of Runs (angles in degrees, time in seconds):

  # Type    Start    End  Width  t~exp~   \w     \q     \k     \f   Frames
#--------------------------------------------------------------------------
  1  \w     43.00 119.00   0.50    0.19    --   48.78  23.00  39.00  152
  2  \w     92.00 164.00   0.50    0.74    --  102.75  57.00 120.00  144
  3  \w     98.00 146.00   0.50    0.74    --  102.75  23.00  39.00   96
  4  \w    -20.00  39.00   0.50    0.19    --   48.78 -37.00  90.00  118
  5  \w    -24.00   1.00   0.50    0.19    --   48.78 -19.00  90.00   50
  6  \w    -20.00  15.00   0.50    0.19    --   48.78 -23.00-125.00   70
  7  \w     32.00  69.00   0.50    0.74    --  102.75 -57.00  90.00   74
  8  \w     32.00  58.00   0.50    0.74    --  102.75 -57.00 150.00   52
  9  \w     39.00  67.00   0.50    0.74    --  102.75 -57.00 120.00   56
 10  \w     38.00  69.00   0.50    0.74    --  102.75 -57.00  60.00   62
 11  \w     31.00  68.00   0.50    0.74    --  102.75 -57.00  30.00   74
 12  \w     32.00  58.00   0.50    0.74    --  102.75 -57.00 -30.00   52
 13  \w     32.00 105.00   0.50    0.74    --  102.75 -99.00  90.00  146
 14  \w     80.00 106.00   0.50    0.74    --  102.75 -99.00 120.00   52
 15  \w    -19.00   6.00   0.50    0.19    --  -48.78  23.00  39.00   50
 16  \w    -58.00 -30.00   0.50    0.74    -- -102.00  57.00 -60.00   56
 17  \w    -62.00 -37.00   0.50    0.74    -- -102.00  57.00 -30.00   50
 18  \w    -64.00 -31.00   0.50    0.74    -- -102.00  57.00   0.00   66
 19  \w    -60.00 -35.00   0.50    0.74    -- -102.00  57.00  60.00   50
 20  \w    -97.00 -35.00   0.50    0.74    -- -102.00 125.00 150.00  124
 21  \w   -114.00 -89.00   0.50    0.74    -- -102.00 -57.00 150.00   50
 22  \w   -170.00-145.00   0.50    0.74    -- -102.00 -57.00 150.00   50
 23  \w   -120.00 -90.00   0.50    0.19    --  -48.78-125.00 -30.00   60
 24  \w   -149.00-102.00   0.50    0.74    -- -102.00 -23.00-125.00   94
 25  \w   -100.00 -44.00   0.50    0.19    --  -48.78 -23.00-125.00  112
;
_diffrn_measurement_device 'four-circle diffractometer'
_diffrn_measurement_device_type 'XtaLAB Synergy R, DW system, HyPix'
_diffrn_measurement_method '\w scans'
_diffrn_orient_matrix_type 'CrysAlisPro convention (1999,Acta A55,543-557)'
_diffrn_orient_matrix_UB_11 0.0435698000
_diffrn_orient_matrix_UB_12 -0.0204676000
_diffrn_orient_matrix_UB_13 -0.0759943000
_diffrn_orient_matrix_UB_21 -0.1282916000
_diffrn_orient_matrix_UB_22 0.0188799000
_diffrn_orient_matrix_UB_23 -0.0352069000
_diffrn_orient_matrix_UB_31 0.0372411000
_diffrn_orient_matrix_UB_32 0.0893499000
_diffrn_orient_matrix_UB_33 -0.0099578000
_diffrn_radiation_monochromator mirror
_diffrn_radiation_probe x-ray
_diffrn_radiation_type 'Cu K\a'
_diffrn_radiation_wavelength 1.54184
_diffrn_reflns_av_R_equivalents 0.0502
_diffrn_reflns_av_unetI/netI 0.0422
_diffrn_reflns_Laue_measured_fraction_full 0.9988
_diffrn_reflns_Laue_measured_fraction_max 0.9602
_diffrn_reflns_limit_h_max 13
_diffrn_reflns_limit_h_min -13
_diffrn_reflns_limit_k_max 20
_diffrn_reflns_limit_k_min -17
_diffrn_reflns_limit_l_max 23
_diffrn_reflns_limit_l_min -22
_diffrn_reflns_number 23014
_diffrn_reflns_point_group_measured_fraction_full 0.9988
_diffrn_reflns_point_group_measured_fraction_max 0.9602
_diffrn_reflns_theta_full 67.6840
_diffrn_reflns_theta_max 76.50
_diffrn_reflns_theta_min 3.61
_diffrn_source 'Rotating-anode X-ray tube'
_diffrn_source_type 'Rigaku (Cu) X-ray Source'
_exptl_absorpt_coefficient_mu 10.022
_exptl_absorpt_correction_T_max 1.00000
_exptl_absorpt_correction_T_min 0.47295
_exptl_absorpt_correction_type multi-scan
_exptl_absorpt_process_details
;
CrysAlisPro 1.171.40.69a (Rigaku Oxford Diffraction, 2020)
Empirical absorption correction using spherical harmonics,
 implemented in SCALE3 ABSPACK scaling algorithm.
;
_exptl_crystal_colour 'clear colourless'
_exptl_crystal_colour_lustre clear
_exptl_crystal_colour_primary colourless
_exptl_crystal_density_diffrn 1.507
_exptl_crystal_description block
_exptl_crystal_F_000 1495.476
_exptl_crystal_size_max 0.1
_exptl_crystal_size_mid 0.1
_exptl_crystal_size_min 0.1
_refine_diff_density_max 2.0943
_refine_diff_density_min -1.2788
_refine_diff_density_rms 0.1818
_refine_ls_d_res_high 0.7928
_refine_ls_d_res_low 12.2276
_refine_ls_goodness_of_fit_ref 1.0118
_refine_ls_hydrogen_treatment constr
_refine_ls_matrix_type full
_refine_ls_number_constraints 71
_refine_ls_number_parameters 385
_refine_ls_number_reflns 6666
_refine_ls_number_restraints 0
_refine_ls_restrained_S_all 1.0118
_refine_ls_R_factor_all 0.0498
_refine_ls_R_factor_gt 0.0441
_refine_ls_shift/su_max 0.0002
_refine_ls_shift/su_mean 0.0000
_refine_ls_structure_factor_coef Fsqd
_refine_ls_weighting_details 'w=1/[\s^2^(Fo^2^)+(0.0800P)^2^+5.8031P] where P=(Fo^2^+2Fc^2^)/3'
_refine_ls_weighting_scheme calc
_refine_ls_wR_factor_gt 0.1163
_refine_ls_wR_factor_ref 0.1212
_reflns_Friedel_coverage 0.0
_reflns_limit_h_max 11
_reflns_limit_h_min -13
_reflns_limit_k_max 20
_reflns_limit_k_min 0
_reflns_limit_l_max 23
_reflns_limit_l_min -10
_reflns_number_gt 5776
_reflns_number_total 6666
_reflns_threshold_expression I>=2u(I)
_cod_data_source_file d3sc00373f3.cif
_cod_data_source_block 2Ph-DCM_123K
_cod_depositor_comments 'Adding full bibliography for 1568831--1568854.cif.'
_cod_original_sg_symbol_Hall '-P 2ybc (x-z,y,z)'
_cod_database_code 1568834
_chemical_oxdiff_formula 'Au N C H'
_olex2_refinement_description
;
1.a Ternary CH refined with riding coordinates:
 C22(H22), C25(H25), C10(H10), C14(H14)
1.b Secondary CH2 refined with riding coordinates:
 C2(H2a,H2b), C3(H3a,H3b), C1S(H1Sa,H1Sb)
1.c Aromatic/amide H refined with riding coordinates:
 C29(H29), C33(H33), C6(H6), C32(H32), C7(H7), C8(H8), C18(H18), C30(H30),
 C19(H19), C20(H20), C31(H31)
1.d Idealised Me refined as rotating group:
 C26(H26a,H26b,H26c), C23(H23a,H23b,H23c), C15(H15a,H15b,H15c), C27(H27a,H27b,
 H27c), C24(H24a,H24b,H24c), C13(H13a,H13b,H13c), C11(H11a,H11b,H11c), C12(H12a,
 H12b,H12c)
;
_olex2_submission_special_instructions 'No special instructions were received'
_oxdiff_exptl_absorpt_empirical_details
;
Empirical correction (ABSPACK) includes:
- Absorption correction using spherical harmonics
- Frame scaling
;
_oxdiff_exptl_absorpt_empirical_full_max 1.984
_oxdiff_exptl_absorpt_empirical_full_min 0.519

loop_
_space_group_symop_id
_space_group_symop_operation_xyz
1 x,y,z
2 -x+1/2,y+1/2,-z+1/2
3 -x,-y,-z
4 x-1/2,-y-1/2,z-1/2

loop_
_atom_site_label
_atom_site_type_symbol
_atom_site_fract_x
_atom_site_fract_y
_atom_site_fract_z
_atom_site_U_iso_or_equiv
_atom_site_adp_type
_atom_site_occupancy
_atom_site_refinement_flags_posn
Au1 Au 0.45132(4) 0.64981(3) 0.70445(3) 0.0265(3) Uani 1.000000 .
Cl2S Cl 0.6796(3) 0.32668(13) 0.86605(12) 0.0876(7) Uani 1.000000 .
Cl1S Cl 0.6248(3) 0.15678(13) 0.8430(2) 0.0979(9) Uani 1.000000 .
N1 N 0.3961(4) 0.4681(2) 0.7223(2) 0.0292(8) Uani 1.000000 .
N2 N 0.3998(4) 0.5374(2) 0.8233(2) 0.0274(8) Uani 1.000000 .
C1 C 0.4178(4) 0.5406(3) 0.7524(3) 0.0289(9) Uani 1.000000 .
C28 C 0.4654(5) 0.7657(3) 0.6659(3) 0.0328(10) Uani 1.000000 .
C2 C 0.3534(5) 0.4089(3) 0.7756(3) 0.0334(10) Uani 1.000000 .
H2a H 0.2692(5) 0.3936(3) 0.7633(3) 0.0401(13) Uiso 1.000000 R
H2b H 0.4037(5) 0.3604(3) 0.7777(3) 0.0401(13) Uiso 1.000000 R
C3 C 0.3666(5) 0.4555(3) 0.8477(3) 0.0295(9) Uani 1.000000 .
H3a H 0.4302(5) 0.4324(3) 0.8809(3) 0.0354(11) Uiso 1.000000 R
H3b H 0.2905(5) 0.4563(3) 0.8716(3) 0.0354(11) Uiso 1.000000 R
C16 C 0.4276(5) 0.6029(3) 0.8736(3) 0.0299(10) Uani 1.000000 .
C22 C 0.2067(5) 0.6495(3) 0.8561(3) 0.0380(12) Uani 1.000000 .
H22 H 0.1997(5) 0.5972(3) 0.8306(3) 0.0456(14) Uiso 1.000000 R
C26 C 0.7020(6) 0.5075(4) 0.9555(3) 0.0463(13) Uani 1.000000 .
H26a H 0.733(4) 0.5469(4) 0.9907(11) 0.069(2) Uiso 1.000000 GR
H26b H 0.6398(12) 0.476(2) 0.9762(15) 0.069(2) Uiso 1.000000 GR
H26c H 0.767(3) 0.473(2) 0.9428(6) 0.069(2) Uiso 1.000000 GR
C4 C 0.4021(4) 0.4488(3) 0.6462(3) 0.0284(9) Uani 1.000000 .
C17 C 0.3353(5) 0.6576(3) 0.8898(3) 0.0339(11) Uani 1.000000 .
C21 C 0.5479(4) 0.6093(3) 0.9059(3) 0.0315(10) Uani 1.000000 .
C29 C 0.4450(5) 0.7872(3) 0.5927(3) 0.0393(12) Uani 1.000000 .
H29 H 0.4291(5) 0.7465(3) 0.5581(3) 0.0471(14) Uiso 1.000000 R
C25 C 0.6483(5) 0.5507(3) 0.8874(3) 0.0353(10) Uani 1.000000 .
H25 H 0.6123(5) 0.5097(3) 0.8536(3) 0.0423(12) Uiso 1.000000 R
C23 C 0.1137(6) 0.6511(3) 0.9144(4) 0.0412(13) Uani 1.000000 .
H23a H 0.137(2) 0.6123(19) 0.9520(13) 0.0617(19) Uiso 1.000000 GR
H23b H 0.112(3) 0.7044(8) 0.9355(17) 0.0617(19) Uiso 1.000000 GR
H23c H 0.0344(9) 0.638(3) 0.8922(6) 0.0617(19) Uiso 1.000000 GR
C33 C 0.4887(5) 0.8295(3) 0.7159(3) 0.0365(11) Uani 1.000000 .
H33 H 0.5030(5) 0.8177(3) 0.7655(3) 0.0438(13) Uiso 1.000000 R
C5 C 0.5085(5) 0.4111(3) 0.6242(3) 0.0335(10) Uani 1.000000 .
C6 C 0.5130(5) 0.3912(3) 0.5504(3) 0.0388(12) Uani 1.000000 .
H6 H 0.5830(5) 0.3675(3) 0.5342(3) 0.0465(14) Uiso 1.000000 R
C15 C 0.1750(6) 0.5901(4) 0.5823(4) 0.0494(14) Uani 1.000000 .
H15a H 0.248(2) 0.6211(12) 0.593(2) 0.074(2) Uiso 1.000000 GR
H15b H 0.163(5) 0.5828(4) 0.5303(4) 0.074(2) Uiso 1.000000 GR
H15c H 0.106(3) 0.6184(13) 0.600(2) 0.074(2) Uiso 1.000000 GR
C10 C 0.6188(5) 0.3964(3) 0.6772(3) 0.0389(12) Uani 1.000000 .
H10 H 0.5901(5) 0.3955(3) 0.7267(3) 0.0467(14) Uiso 1.000000 R
C9 C 0.3015(5) 0.4642(3) 0.5967(3) 0.0340(10) Uani 1.000000 .
C32 C 0.4907(5) 0.9102(3) 0.6928(4) 0.0477(14) Uani 1.000000 .
H32 H 0.5057(5) 0.9515(3) 0.7270(4) 0.0572(17) Uiso 1.000000 R
C7 C 0.4141(6) 0.4063(3) 0.5006(3) 0.0426(13) Uani 1.000000 .
H7 H 0.4179(6) 0.3926(3) 0.4516(3) 0.0511(15) Uiso 1.000000 R
C8 C 0.3102(5) 0.4418(3) 0.5243(3) 0.0399(12) Uani 1.000000 .
H8 H 0.2442(5) 0.4509(3) 0.4906(3) 0.0479(14) Uiso 1.000000 R
C27 C 0.7469(5) 0.5960(4) 0.8484(3) 0.0433(13) Uani 1.000000 .
H27a H 0.785(3) 0.635(2) 0.8811(9) 0.0650(19) Uiso 1.000000 GR
H27b H 0.807(2) 0.5579(5) 0.834(2) 0.0650(19) Uiso 1.000000 GR
H27c H 0.7103(8) 0.623(2) 0.8058(15) 0.0650(19) Uiso 1.000000 GR
C18 C 0.3674(6) 0.7218(4) 0.9372(3) 0.0462(14) Uani 1.000000 .
H18 H 0.3089(6) 0.7601(4) 0.9475(3) 0.0555(16) Uiso 1.000000 R
C30 C 0.4475(6) 0.8670(4) 0.5694(4) 0.0469(14) Uani 1.000000 .
H30 H 0.4336(6) 0.8791(4) 0.5199(4) 0.0562(17) Uiso 1.000000 R
C19 C 0.4842(6) 0.7292(4) 0.9688(4) 0.0520(15) Uani 1.000000 .
H19 H 0.5035(6) 0.7720(4) 1.0007(4) 0.0624(18) Uiso 1.000000 R
C20 C 0.5731(6) 0.6738(4) 0.9534(3) 0.0457(14) Uani 1.000000 .
H20 H 0.6515(6) 0.6799(4) 0.9753(3) 0.0548(16) Uiso 1.000000 R
C24 C 0.1764(6) 0.7166(4) 0.8004(4) 0.0545(16) Uani 1.000000 .
H24a H 0.186(5) 0.7685(4) 0.8239(8) 0.082(2) Uiso 1.000000 GR
H24b H 0.230(3) 0.713(2) 0.7614(15) 0.082(2) Uiso 1.000000 GR
H24c H 0.0936(17) 0.711(2) 0.781(2) 0.082(2) Uiso 1.000000 GR
C31 C 0.4706(5) 0.9289(4) 0.6195(4) 0.0498(15) Uani 1.000000 .
H31 H 0.4726(5) 0.9826(4) 0.6040(4) 0.0597(18) Uiso 1.000000 R
C13 C 0.0730(5) 0.4551(4) 0.6019(4) 0.0486(14) Uani 1.000000 .
H13a H 0.0025(7) 0.4838(13) 0.616(2) 0.073(2) Uiso 1.000000 GR
H13b H 0.064(3) 0.444(3) 0.5502(5) 0.073(2) Uiso 1.000000 GR
H13c H 0.081(2) 0.4047(13) 0.628(2) 0.073(2) Uiso 1.000000 GR
C14 C 0.1876(5) 0.5070(3) 0.6196(3) 0.0385(11) Uani 1.000000 .
H14 H 0.1966(5) 0.5156(3) 0.6727(3) 0.0463(14) Uiso 1.000000 R
C11 C 0.7085(6) 0.4671(4) 0.6740(4) 0.0537(16) Uani 1.000000 .
H11a H 0.742(4) 0.4679(19) 0.6270(11) 0.081(2) Uiso 1.000000 GR
H11b H 0.6666(12) 0.5173(5) 0.682(3) 0.081(2) Uiso 1.000000 GR
H11c H 0.773(3) 0.4605(17) 0.7116(19) 0.081(2) Uiso 1.000000 GR
C12 C 0.6809(6) 0.3160(4) 0.6654(4) 0.0556(16) Uani 1.000000 .
H12a H 0.6210(9) 0.2734(6) 0.662(3) 0.083(2) Uiso 1.000000 GR
H12b H 0.722(4) 0.3181(12) 0.6208(16) 0.083(2) Uiso 1.000000 GR
H12c H 0.739(4) 0.3053(16) 0.7058(15) 0.083(2) Uiso 1.000000 GR
C1S C 0.7330(6) 0.2290(5) 0.8683(5) 0.066(2) Uani 1.000000 .
H1Sa H 0.7989(6) 0.2249(5) 0.8360(5) 0.079(2) Uiso 1.000000 R
H1Sb H 0.7665(6) 0.2170(5) 0.9176(5) 0.079(2) Uiso 1.000000 R

loop_
_atom_site_aniso_label
_atom_site_aniso_U_11
_atom_site_aniso_U_22
_atom_site_aniso_U_33
_atom_site_aniso_U_12
_atom_site_aniso_U_13
_atom_site_aniso_U_23
Au1 0.0205(4) 0.0212(5) 0.0381(6) -0.00023(18) 0.0037(3) 0.0010(2)
Cl2S 0.142(2) 0.0553(10) 0.0659(12) 0.0193(12) 0.0080(13) 0.0072(9)
Cl1S 0.0846(16) 0.0696(13) 0.144(3) -0.0216(11) 0.0399(16) -0.0139(13)
N1 0.029(2) 0.0213(19) 0.037(2) -0.0020(15) 0.0005(17) 0.0001(15)
N2 0.0298(19) 0.0202(18) 0.0326(19) 0.0010(14) 0.0055(16) 0.0016(15)
C1 0.029(2) 0.020(2) 0.038(2) 0.0005(17) 0.0038(19) -0.0001(18)
C28 0.031(2) 0.027(2) 0.041(3) 0.0000(18) 0.009(2) 0.002(2)
C2 0.032(3) 0.028(2) 0.040(3) -0.0026(19) 0.004(2) -0.001(2)
C3 0.034(2) 0.021(2) 0.033(2) -0.0024(18) 0.0037(19) 0.0002(18)
C16 0.037(3) 0.023(2) 0.031(2) -0.0007(18) 0.007(2) -0.0001(18)
C22 0.037(3) 0.031(3) 0.046(3) 0.005(2) 0.006(2) -0.004(2)
C26 0.042(3) 0.047(3) 0.049(3) -0.002(3) -0.002(3) 0.003(3)
C4 0.025(2) 0.027(2) 0.033(2) -0.0048(18) 0.0017(18) 0.0006(19)
C17 0.038(3) 0.027(2) 0.038(3) 0.0004(19) 0.010(2) -0.0020(19)
C21 0.029(2) 0.030(2) 0.035(2) -0.0034(19) 0.0050(19) -0.0019(19)
C29 0.043(3) 0.036(3) 0.039(3) 0.005(2) 0.006(2) 0.002(2)
C25 0.033(2) 0.033(2) 0.041(3) -0.001(2) 0.006(2) -0.003(2)
C23 0.038(3) 0.037(3) 0.050(3) 0.004(2) 0.014(3) -0.000(2)
C33 0.033(3) 0.031(2) 0.045(3) -0.003(2) 0.001(2) -0.001(2)
C5 0.034(3) 0.029(2) 0.038(3) -0.0018(19) 0.003(2) 0.001(2)
C6 0.044(3) 0.036(3) 0.038(3) -0.007(2) 0.011(2) -0.006(2)
C15 0.039(3) 0.045(3) 0.063(4) 0.007(2) -0.005(3) -0.001(3)
C10 0.037(3) 0.040(3) 0.039(3) 0.005(2) 0.005(2) -0.000(2)
C9 0.038(3) 0.028(2) 0.036(2) -0.004(2) 0.001(2) -0.0021(19)
C32 0.037(3) 0.032(3) 0.074(4) -0.005(2) 0.003(3) -0.010(3)
C7 0.056(3) 0.036(3) 0.037(3) -0.012(2) 0.006(2) -0.010(2)
C8 0.041(3) 0.040(3) 0.038(3) -0.007(2) -0.002(2) 0.003(2)
C27 0.035(3) 0.043(3) 0.052(3) -0.002(2) 0.009(2) -0.002(2)
C18 0.048(3) 0.036(3) 0.055(3) 0.002(2) 0.011(3) -0.014(3)
C30 0.040(3) 0.047(3) 0.055(4) 0.010(2) 0.013(3) 0.020(3)
C19 0.055(4) 0.039(3) 0.063(4) -0.007(3) 0.013(3) -0.022(3)
C20 0.039(3) 0.047(3) 0.051(3) -0.011(2) 0.007(3) -0.021(3)
C24 0.050(4) 0.063(4) 0.052(3) 0.017(3) 0.015(3) 0.017(3)
C31 0.036(3) 0.034(3) 0.080(5) 0.001(2) 0.013(3) 0.014(3)
C13 0.033(3) 0.055(3) 0.057(4) -0.003(3) 0.000(3) 0.007(3)
C14 0.031(3) 0.042(3) 0.042(3) 0.003(2) 0.000(2) 0.000(2)
C11 0.044(3) 0.052(4) 0.063(4) -0.009(3) -0.011(3) -0.002(3)
C12 0.043(3) 0.046(3) 0.077(5) 0.014(3) 0.000(3) -0.001(3)
C1S 0.042(4) 0.069(5) 0.086(5) 0.006(3) 0.001(3) 0.021(4)

loop_
_atom_type_symbol
_atom_type_scat_dispersion_real
_atom_type_scat_dispersion_imag
_atom_type_scat_Cromer_Mann_a1
_atom_type_scat_Cromer_Mann_a2
_atom_type_scat_Cromer_Mann_a3
_atom_type_scat_Cromer_Mann_a4
_atom_type_scat_Cromer_Mann_b1
_atom_type_scat_Cromer_Mann_b2
_atom_type_scat_Cromer_Mann_b3
_atom_type_scat_Cromer_Mann_b4
_atom_type_scat_Cromer_Mann_c
_atom_type_scat_source
_atom_type_scat_dispersion_source
Au -4.01093 7.72880 16.88190 18.59130 25.55820 5.86000 0.46110 8.62160 1.48260 36.39560 12.06580 'International Tables Volume C Table 6.1.1.4 (pp. 500-502)' 'Henke, Gullikson and Davis, At. Data and Nucl. Data Tables, 1993, 54, 2'
C 0.01920 0.00962 2.31000 1.02000 1.58860 0.86500 20.84390 10.20750 0.56870 51.65120 0.21560 'International Tables Volume C Table 6.1.1.4 (pp. 500-502)' 'Henke, Gullikson and Davis, At. Data and Nucl. Data Tables, 1993, 54, 2'
Cl 0.36843 0.69943 11.46040 7.19640 6.25560 1.64550 0.01040 1.16620 18.51940 47.77840 -9.55740 'International Tables Volume C Table 6.1.1.4 (pp. 500-502)' 'Henke, Gullikson and Davis, At. Data and Nucl. Data Tables, 1993, 54, 2'
H 0.00000 0.00000 0.49300 0.32291 0.14019 0.04081 10.51090 26.12570 3.14236 57.79970 0.00304 'International Tables Volume C Table 6.1.1.4 (pp. 500-502)' 'Henke, Gullikson and Davis, At. Data and Nucl. Data Tables, 1993, 54, 2'
N 0.03256 0.01839 12.21260 3.13220 2.01250 1.16630 0.00570 9.89330 28.99750 0.58260 -11.52900 'International Tables Volume C Table 6.1.1.4 (pp. 500-502)' 'Henke, Gullikson and Davis, At. Data and Nucl. Data Tables, 1993, 54, 2'

loop_
_geom_angle_atom_site_label_1
_geom_angle_atom_site_label_2
_geom_angle_atom_site_label_3
_geom_angle
_geom_angle_site_symmetry_1
_geom_angle_site_symmetry_3
_geom_angle_publ_flag
C28 Au1 C1 171.44(19) . . ?
C2 N1 C1 112.0(4) . . ?
C4 N1 C1 125.7(4) . . ?
C4 N1 C2 122.2(4) . . ?
C3 N2 C1 112.9(4) . . ?
C16 N2 C1 123.8(4) . . ?
C16 N2 C3 122.6(4) . . ?
N1 C1 Au1 130.1(4) . . ?
N2 C1 Au1 119.9(3) . . ?
N2 C1 N1 109.6(4) . . ?
C29 C28 Au1 124.1(4) . . ?
C33 C28 Au1 119.3(4) . . ?
C33 C28 C29 116.5(5) . . ?
H2a C2 N1 111.2(3) . . ?
H2b C2 N1 111.2(3) . . ?
H2b C2 H2a 109.1 . . ?
C3 C2 N1 102.9(4) . . ?
C3 C2 H2a 111.2(3) . . ?
C3 C2 H2b 111.2(3) . . ?
C2 C3 N2 102.0(4) . . ?
H3a C3 N2 111.4(2) . . ?
H3a C3 C2 111.4(3) . . ?
H3b C3 N2 111.4(2) . . ?
H3b C3 C2 111.4(3) . . ?
H3b C3 H3a 109.2 . . ?
C17 C16 N2 119.5(5) . . ?
C21 C16 N2 118.3(4) . . ?
C21 C16 C17 122.2(4) . . ?
C17 C22 H22 108.2(3) . . ?
C23 C22 H22 108.2(3) . . ?
C23 C22 C17 111.5(5) . . ?
C24 C22 H22 108.2(4) . . ?
C24 C22 C17 111.4(5) . . ?
C24 C22 C23 109.2(5) . . ?
H26b C26 H26a 109.5 . . ?
H26c C26 H26a 109.5 . . ?
H26c C26 H26b 109.5 . . ?
C25 C26 H26a 109.5 . . ?
C25 C26 H26b 109.5 . . ?
C25 C26 H26c 109.5 . . ?
C5 C4 N1 118.1(4) . . ?
C9 C4 N1 119.9(4) . . ?
C9 C4 C5 121.9(5) . . ?
C22 C17 C16 121.8(5) . . ?
C18 C17 C16 117.5(5) . . ?
C18 C17 C22 120.6(5) . . ?
C25 C21 C16 122.1(4) . . ?
C20 C21 C16 117.3(5) . . ?
C20 C21 C25 120.6(5) . . ?
H29 C29 C28 118.8(3) . . ?
C30 C29 C28 122.3(6) . . ?
C30 C29 H29 118.8(4) . . ?
C21 C25 C26 111.1(4) . . ?
H25 C25 C26 108.1(3) . . ?
H25 C25 C21 108.1(3) . . ?
C27 C25 C26 111.4(5) . . ?
C27 C25 C21 110.1(4) . . ?
C27 C25 H25 108.1(3) . . ?
H23a C23 C22 109.5 . . ?
H23b C23 C22 109.5 . . ?
H23b C23 H23a 109.5 . . ?
H23c C23 C22 109.5 . . ?
H23c C23 H23a 109.5 . . ?
H23c C23 H23b 109.5 . . ?
H33 C33 C28 119.3(3) . . ?
C32 C33 C28 121.4(6) . . ?
C32 C33 H33 119.3(4) . . ?
C6 C5 C4 117.9(5) . . ?
C10 C5 C4 122.0(5) . . ?
C10 C5 C6 120.1(5) . . ?
H6 C6 C5 119.6(3) . . ?
C7 C6 C5 120.8(5) . . ?
C7 C6 H6 119.6(3) . . ?
H15b C15 H15a 109.5 . . ?
H15c C15 H15a 109.5 . . ?
H15c C15 H15b 109.5 . . ?
C14 C15 H15a 109.5 . . ?
C14 C15 H15b 109.5 . . ?
C14 C15 H15c 109.5 . . ?
H10 C10 C5 107.3(3) . . ?
C11 C10 C5 110.0(5) . . ?
C11 C10 H10 107.3(4) . . ?
C12 C10 C5 113.3(5) . . ?
C12 C10 H10 107.3(4) . . ?
C12 C10 C11 111.3(5) . . ?
C8 C9 C4 117.7(5) . . ?
C14 C9 C4 122.2(5) . . ?
C14 C9 C8 120.1(5) . . ?
H32 C32 C33 119.9(4) . . ?
C31 C32 C33 120.2(6) . . ?
C31 C32 H32 119.9(3) . . ?
H7 C7 C6 120.1(3) . . ?
C8 C7 C6 119.8(5) . . ?
C8 C7 H7 120.1(3) . . ?
C7 C8 C9 121.9(5) . . ?
H8 C8 C9 119.1(3) . . ?
H8 C8 C7 119.1(3) . . ?
H27a C27 C25 109.5 . . ?
H27b C27 C25 109.5 . . ?
H27b C27 H27a 109.5 . . ?
H27c C27 C25 109.5 . . ?
H27c C27 H27a 109.5 . . ?
H27c C27 H27b 109.5 . . ?
H18 C18 C17 119.5(3) . . ?
C19 C18 C17 121.0(5) . . ?
C19 C18 H18 119.5(3) . . ?
H30 C30 C29 119.9(4) . . ?
C31 C30 C29 120.2(6) . . ?
C31 C30 H30 119.9(4) . . ?
H19 C19 C18 119.7(3) . . ?
C20 C19 C18 120.6(5) . . ?
C20 C19 H19 119.7(4) . . ?
C19 C20 C21 121.4(6) . . ?
H20 C20 C21 119.3(3) . . ?
H20 C20 C19 119.3(4) . . ?
H24a C24 C22 109.5 . . ?
H24b C24 C22 109.5 . . ?
H24b C24 H24a 109.5 . . ?
H24c C24 C22 109.5 . . ?
H24c C24 H24a 109.5 . . ?
H24c C24 H24b 109.5 . . ?
C30 C31 C32 119.4(5) . . ?
H31 C31 C32 120.3(3) . . ?
H31 C31 C30 120.3(4) . . ?
H13b C13 H13a 109.5 . . ?
H13c C13 H13a 109.5 . . ?
H13c C13 H13b 109.5 . . ?
C14 C13 H13a 109.5 . . ?
C14 C13 H13b 109.5 . . ?
C14 C13 H13c 109.5 . . ?
C9 C14 C15 110.0(5) . . ?
C13 C14 C15 110.8(5) . . ?
C13 C14 C9 111.3(5) . . ?
H14 C14 C15 108.2(3) . . ?
H14 C14 C9 108.2(3) . . ?
H14 C14 C13 108.2(3) . . ?
H11a C11 C10 109.5 . . ?
H11b C11 C10 109.5 . . ?
H11b C11 H11a 109.5 . . ?
H11c C11 C10 109.5 . . ?
H11c C11 H11a 109.5 . . ?
H11c C11 H11b 109.5 . . ?
H12a C12 C10 109.5 . . ?
H12b C12 C10 109.5 . . ?
H12b C12 H12a 109.5 . . ?
H12c C12 C10 109.5 . . ?
H12c C12 H12a 109.5 . . ?
H12c C12 H12b 109.5 . . ?
Cl1S C1S Cl2S 114.4(4) . . ?
H1Sa C1S Cl2S 108.7(3) . . ?
H1Sa C1S Cl1S 108.7(3) . . ?
H1Sb C1S Cl2S 108.7(3) . . ?
H1Sb C1S Cl1S 108.7(3) . . ?
H1Sb C1S H1Sa 107.6 . . ?

loop_
_geom_bond_atom_site_label_1
_geom_bond_atom_site_label_2
_geom_bond_distance
_geom_bond_site_symmetry_2
_geom_bond_publ_flag
Au1 C1 2.045(5) . ?
Au1 C28 2.043(5) . ?
Cl2S C1S 1.712(8) . ?
Cl1S C1S 1.722(8) . ?
N1 C1 1.329(6) . ?
N1 C2 1.480(6) . ?
N1 C4 1.435(6) . ?
N2 C1 1.328(6) . ?
N2 C3 1.475(6) . ?
N2 C16 1.436(6) . ?
C28 C29 1.390(7) . ?
C28 C33 1.405(7) . ?
C2 H2a 0.9700 . ?
C2 H2b 0.9700 . ?
C2 C3 1.525(7) . ?
C3 H3a 0.9700 . ?
C3 H3b 0.9700 . ?
C16 C17 1.404(7) . ?
C16 C21 1.413(7) . ?
C22 H22 0.9800 . ?
C22 C17 1.507(8) . ?
C22 C23 1.530(8) . ?
C22 C24 1.524(8) . ?
C26 H26a 0.9600 . ?
C26 H26b 0.9600 . ?
C26 H26c 0.9600 . ?
C26 C25 1.519(8) . ?
C4 C5 1.408(7) . ?
C4 C9 1.402(7) . ?
C17 C18 1.396(8) . ?
C21 C25 1.523(7) . ?
C21 C20 1.389(7) . ?
C29 H29 0.9300 . ?
C29 C30 1.382(8) . ?
C25 H25 0.9800 . ?
C25 C27 1.532(8) . ?
C23 H23a 0.9600 . ?
C23 H23b 0.9600 . ?
C23 H23c 0.9600 . ?
C33 H33 0.9300 . ?
C33 C32 1.394(8) . ?
C5 C6 1.394(7) . ?
C5 C10 1.519(8) . ?
C6 H6 0.9300 . ?
C6 C7 1.390(9) . ?
C15 H15a 0.9600 . ?
C15 H15b 0.9600 . ?
C15 H15c 0.9600 . ?
C15 C14 1.530(8) . ?
C10 H10 0.9800 . ?
C10 C11 1.529(8) . ?
C10 C12 1.512(8) . ?
C9 C8 1.387(7) . ?
C9 C14 1.521(7) . ?
C32 H32 0.9300 . ?
C32 C31 1.379(10) . ?
C7 H7 0.9300 . ?
C7 C8 1.379(8) . ?
C8 H8 0.9300 . ?
C27 H27a 0.9600 . ?
C27 H27b 0.9600 . ?
C27 H27c 0.9600 . ?
C18 H18 0.9300 . ?
C18 C19 1.376(9) . ?
C30 H30 0.9300 . ?
C30 C31 1.382(10) . ?
C19 H19 0.9300 . ?
C19 C20 1.380(9) . ?
C20 H20 0.9300 . ?
C24 H24a 0.9600 . ?
C24 H24b 0.9600 . ?
C24 H24c 0.9600 . ?
C31 H31 0.9300 . ?
C13 H13a 0.9600 . ?
C13 H13b 0.9600 . ?
C13 H13c 0.9600 . ?
C13 C14 1.538(8) . ?
C14 H14 0.9800 . ?
C11 H11a 0.9600 . ?
C11 H11b 0.9600 . ?
C11 H11c 0.9600 . ?
C12 H12a 0.9600 . ?
C12 H12b 0.9600 . ?
C12 H12c 0.9600 . ?
C1S H1Sa 0.9700 . ?
C1S H1Sb 0.9700 . ?

loop_
_geom_torsion_atom_site_label_1
_geom_torsion_atom_site_label_2
_geom_torsion_atom_site_label_3
_geom_torsion_atom_site_label_4
_geom_torsion
_geom_torsion_site_symmetry_1
_geom_torsion_site_symmetry_2
_geom_torsion_site_symmetry_3
_geom_torsion_site_symmetry_4
_geom_torsion_publ_flag
Au1 C1 N1 C2 -169.1(4) . . . . ?
Au1 C1 N1 C4 5.8(5) . . . . ?
Au1 C1 N2 C3 175.1(3) . . . . ?
Au1 C1 N2 C16 -14.0(5) . . . . ?
Au1 C28 C29 C30 175.6(4) . . . . ?
Au1 C28 C33 C32 -175.5(4) . . . . ?
N1 C1 N2 C3 2.2(5) . . . . ?
N1 C1 N2 C16 173.1(4) . . . . ?
N1 C2 C3 N2 6.9(4) . . . . ?
N1 C4 C5 C6 179.0(4) . . . . ?
N1 C4 C5 C10 -4.5(5) . . . . ?
N1 C4 C9 C8 -177.7(4) . . . . ?
N1 C4 C9 C14 4.6(5) . . . . ?
N2 C16 C17 C22 0.2(5) . . . . ?
N2 C16 C17 C18 -178.0(5) . . . . ?
N2 C16 C21 C25 1.7(5) . . . . ?
N2 C16 C21 C20 179.0(5) . . . . ?
C28 C29 C30 C31 -0.1(6) . . . . ?
C28 C33 C32 C31 -0.5(6) . . . . ?
C16 C17 C22 C23 128.7(5) . . . . ?
C16 C17 C22 C24 -109.0(6) . . . . ?
C16 C17 C18 C19 -2.3(6) . . . . ?
C16 C21 C25 C26 -121.6(5) . . . . ?
C16 C21 C25 C27 114.6(5) . . . . ?
C16 C21 C20 C19 0.3(6) . . . . ?
C22 C17 C18 C19 179.4(6) . . . . ?
C26 C25 C21 C20 61.2(6) . . . . ?
C4 C5 C6 C7 -1.6(6) . . . . ?
C4 C5 C10 C11 -93.3(6) . . . . ?
C4 C5 C10 C12 141.5(6) . . . . ?
C4 C9 C8 C7 -0.8(6) . . . . ?
C4 C9 C14 C15 113.0(5) . . . . ?
C4 C9 C14 C13 -123.8(5) . . . . ?
C17 C18 C19 C20 1.0(7) . . . . ?
C21 C20 C19 C18 0.1(8) . . . . ?
C29 C30 C31 C32 -0.2(7) . . . . ?
C33 C32 C31 C30 0.5(7) . . . . ?
C5 C6 C7 C8 0.3(6) . . . . ?
C6 C7 C8 C9 0.9(6) . . . . ?
C15 C14 C9 C8 -64.6(5) . . . . ?

loop_
_atom_site_anharm_gc_c_label
_atom_site_anharm_gc_c_111
_atom_site_anharm_gc_c_112
_atom_site_anharm_gc_c_113
_atom_site_anharm_gc_c_122
_atom_site_anharm_gc_c_123
_atom_site_anharm_gc_c_133
_atom_site_anharm_gc_c_222
_atom_site_anharm_gc_c_223
_atom_site_anharm_gc_c_233
_atom_site_anharm_gc_c_333
Au1 -0.00000005(5) -0.000000016(18) 0.000000031(18) -0.000000012(12) 0.000000014(8) -0.000000015(12) -0.000000009(17) -0.000000009(8) -0.000000001(8) -0.000000013(16)

loop_
_atom_site_anharm_gc_d_label
_atom_site_anharm_gc_d_1111
_atom_site_anharm_gc_d_1112
_atom_site_anharm_gc_d_1113
_atom_site_anharm_gc_d_1122
_atom_site_anharm_gc_d_1123
_atom_site_anharm_gc_d_1133
_atom_site_anharm_gc_d_1222
_atom_site_anharm_gc_d_1223
_atom_site_anharm_gc_d_1233
_atom_site_anharm_gc_d_1333
_atom_site_anharm_gc_d_2222
_atom_site_anharm_gc_d_2223
_atom_site_anharm_gc_d_2233
_atom_site_anharm_gc_d_2333
_atom_site_anharm_gc_d_3333
Au1 -0.000000170(5) -0.0000000008(13) -0.0000000140(15) -0.0000000208(8) 0.0000000010(5) -0.0000000112(8) -0.0000000004(6) 0.0000000014(4) 0.0000000003(3) 0.0000000009(8) -0.0000000051(14) 0.0000000012(4) -0.0000000038(4) 0.0000000001(4) 0.0000000205(14)
